data_7130398
loop_
_publ_author_name
'Li, Dong-Yang'
'Sun, Yu-Ming'
'Xu, Zi-Yan'
'Xiao, Pan-Chao'
'Song, Jun-Hua'
'Lei, Xiao-Wu'
'Chen, Guang'
'Yue, Cheng-Yang'

_publ_section_title
;
 0D hybrid indium halides with highly efficient intrinsic broadband light
 emissions
;
_journal_name_full 'Chemical Communications'
_journal_paper_doi 10.1039/D2CC02148J
_journal_year 2022
_chemical_formula_moiety 'Cl6 In, Cl, 3(O), 2(C6 H15 N2)'
_chemical_formula_sum 'C12 H30 Cl7 In N4 O3'
_chemical_formula_weight 641.38
_chemical_properties_physical Light-sensitive
_space_group_crystal_system orthorhombic
_space_group_IT_number 18
_space_group_name_Hall 'P 2 2ab'
_space_group_name_H-M_alt 'P 21 21 2'
_symmetry_Int_Tables_number 18
_symmetry_space_group_name_Hall 'P 2 2ab'
_symmetry_space_group_name_H-M 'P 21 21 2'
_audit_update_record
;
2022-04-12 deposited with the CCDC.	2022-07-08 downloaded from the CCDC.
;
_cell_angle_alpha 90
_cell_angle_beta 90
_cell_angle_gamma 90
_cell_formula_units_Z 2
_cell_length_a 12.100(16)
_cell_length_b 9.328(12)
_cell_length_c 11.533(15)
_cell_measurement_reflns_used 9954
_cell_measurement_temperature 296(2)
_cell_measurement_theta_max 27.466
_cell_measurement_theta_min 2.140
_cell_volume 1302(3)
_diffrn_ambient_temperature 296(2)
_diffrn_measured_fraction_theta_full 1.000
_diffrn_measured_fraction_theta_max 0.4768
_diffrn_measurement_device_type 'Bruker APEX-II CCD'
_diffrn_measurement_method 'phi and omega scans'
_diffrn_radiation_type 'Mo K\a'
_diffrn_radiation_wavelength 0.71073
_diffrn_reflns_av_R_equivalents 0.0262
_diffrn_reflns_av_unetI/netI 0.0292
_diffrn_reflns_limit_h_max 14
_diffrn_reflns_limit_h_min -14
_diffrn_reflns_limit_k_max 15
_diffrn_reflns_limit_k_min -15
_diffrn_reflns_limit_l_max 12
_diffrn_reflns_limit_l_min -12
_diffrn_reflns_number 10246
_diffrn_reflns_theta_full 35.886
_diffrn_reflns_theta_max 35.84
_diffrn_reflns_theta_min 1.77
_exptl_absorpt_coefficient_mu 1.646
_exptl_crystal_colour colourless
_exptl_crystal_density_diffrn 1.6363
_exptl_crystal_description block
_exptl_crystal_F_000 644.8233
_exptl_crystal_preparation Luminescent
_refine_diff_density_max 0.9915
_refine_diff_density_min -2.4055
_refine_diff_density_rms 0.1524
_refine_ls_abs_structure_details 'Flack, H. D. (1983). Acta Cryst. A39, 876-881.'
_refine_ls_abs_structure_Flack -0.03(4)
_refine_ls_d_res_high 0.6069
_refine_ls_d_res_low 11.5334
_refine_ls_goodness_of_fit_ref 0.9901
_refine_ls_matrix_type full
_refine_ls_number_constraints 22
_refine_ls_number_parameters 125
_refine_ls_number_reflns 2913
_refine_ls_number_restraints 0
_refine_ls_restrained_S_all 0.9901
_refine_ls_R_factor_all 0.0435
_refine_ls_R_factor_gt 0.0389
_refine_ls_shift/su_max 0.0001
_refine_ls_shift/su_mean 0.0000
_refine_ls_structure_factor_coef Fsqd
_refine_ls_weighting_details 'w=1/[\s^2^(Fo^2^)+(0.0905P)^2^] where P=(Fo^2^+2Fc^2^)/3'
_refine_ls_weighting_scheme calc
_refine_ls_wR_factor_gt 0.1020
_refine_ls_wR_factor_ref 0.1117
_reflns_Friedel_coverage 0.443
_reflns_limit_h_max 14
_reflns_limit_h_min -14
_reflns_limit_k_max 15
_reflns_limit_k_min -15
_reflns_limit_l_max 12
_reflns_limit_l_min -12
_reflns_number_gt 2706
_reflns_number_total 2913
_reflns_threshold_expression I>=2u(I)
_cod_data_source_file d2cc02148j2.cif
_cod_data_source_block 1_CCDC1
_cod_original_sg_symbol_Hall ' P 2 2ab'
_cod_database_code 7130398

loop_
_space_group_symop_id
_space_group_symop_operation_xyz
1 x,y,z
2 x+1/2,-y+1/2,-z
3 -x+1/2,y+1/2,-z
4 -x,-y,z

loop_
_atom_site_label
_atom_site_type_symbol
_atom_site_fract_x
_atom_site_fract_y
_atom_site_fract_z
_atom_site_U_iso_or_equiv
_atom_site_adp_type
_atom_site_occupancy
In1 In 0.5 0.5 0.33455(4) 0.02689(15) Uani 1.000000
Cl1 Cl 0.34889(10) 0.53089(11) 0.14846(12) 0.0419(3) Uani 1.000000
Cl2 Cl 0.64896(10) 0.46210(10) 0.53226(12) 0.0371(3) Uani 1.000000
Cl4 Cl 0.0 0.5 1.01708(18) 0.0473(4) Uani 1.000000
Cl3 Cl 0.46093(10) 0.29195(9) 0.34430(13) 0.0413(3) Uani 1.000000
O1 O 0.1740(3) 0.6812(4) 0.9173(4) 0.0531(10) Uani 1.000000
N7 N 0.3244(3) 0.2955(3) 0.8282(4) 0.0365(9) Uani 1.000000
N8 N 0.5342(3) 0.2290(3) 0.6753(4) 0.0352(9) Uani 1.000000
H8 H 0.5346(3) 0.3092(3) 0.6304(4) 0.0422(11) Uiso 1.000000
C9 C 0.3191(4) 0.2392(4) 0.6840(5) 0.0384(13) Uani 1.000000
H9a H 0.2567(4) 0.1758(4) 0.6714(5) 0.0461(15) Uiso 1.000000
H9b H 0.3127(4) 0.3207(4) 0.6322(5) 0.0461(15) Uiso 1.000000
C1 C 0.4351(4) 0.3606(4) 0.8399(6) 0.0400(12) Uani 1.000000
H1a H 0.4356(4) 0.4435(4) 0.7891(6) 0.0480(14) Uiso 1.000000
H1b H 0.4392(4) 0.3974(4) 0.9184(6) 0.0480(14) Uiso 1.000000
C2 C 0.5399(4) 0.2855(4) 0.8191(5) 0.0373(12) Uani 1.000000
H2a H 0.5473(4) 0.2040(4) 0.8708(5) 0.0447(14) Uiso 1.000000
H2b H 0.6021(4) 0.3494(4) 0.8311(5) 0.0447(14) Uiso 1.000000
C3 C 0.4224(4) 0.1641(4) 0.6648(6) 0.0395(12) Uani 1.000000
H3a H 0.4181(4) 0.1252(4) 0.5869(6) 0.0474(14) Uiso 1.000000
H3b H 0.4217(4) 0.0825(4) 0.7169(6) 0.0474(14) Uiso 1.000000
C4 C 0.2201(4) 0.3695(5) 0.8476(7) 0.0546(17) Uani 1.000000
H4a H 0.2142(19) 0.449(3) 0.795(3) 0.082(3) Uiso 1.000000
H4b H 0.1599(4) 0.3045(15) 0.834(4) 0.082(3) Uiso 1.000000
H4c H 0.2173(17) 0.404(5) 0.9260(14) 0.082(3) Uiso 1.000000
C5 C 0.6384(4) 0.1566(5) 0.6564(8) 0.066(2) Uani 1.000000
H5a H 0.6943(11) 0.2260(8) 0.638(5) 0.099(3) Uiso 1.000000
H5b H 0.659(2) 0.106(5) 0.7254(17) 0.099(3) Uiso 1.000000
H5c H 0.6309(14) 0.090(4) 0.593(3) 0.099(3) Uiso 1.000000
O2 O 0.5 0.0 0.3561(11) 0.174(6) Uani 1.000000

loop_
_atom_site_aniso_label
_atom_site_aniso_U_11
_atom_site_aniso_U_22
_atom_site_aniso_U_33
_atom_site_aniso_U_12
_atom_site_aniso_U_13
_atom_site_aniso_U_23
In1 0.0306(2) 0.00991(12) 0.0402(3) 0.00100(13) -0.000000 0.000000
Cl1 0.0444(6) 0.0266(4) 0.0549(8) 0.0095(4) -0.0157(6) -0.0074(5)
Cl2 0.0403(6) 0.0170(3) 0.0540(8) 0.0016(4) -0.0097(6) -0.0009(4)
Cl4 0.0426(8) 0.0176(4) 0.0816(13) 0.0006(7) -0.000000 0.000000
Cl3 0.0520(6) 0.0128(3) 0.0593(8) -0.0034(4) -0.0031(6) -0.0014(5)
O1 0.058(2) 0.0235(14) 0.078(3) 0.0008(15) -0.007(2) 0.0016(18)
N7 0.0302(18) 0.0140(11) 0.065(3) -0.0012(12) 0.001(2) -0.0016(18)
N8 0.0330(19) 0.0124(10) 0.060(3) 0.0024(11) 0.0055(19) 0.0065(18)
C9 0.036(2) 0.0134(12) 0.066(4) -0.0064(13) -0.004(3) 0.0033(19)
C1 0.040(2) 0.0166(13) 0.063(4) -0.0059(15) -0.000(3) -0.003(2)
C2 0.032(2) 0.0154(13) 0.064(3) -0.0041(14) -0.008(2) 0.005(2)
C3 0.045(2) 0.0114(11) 0.062(4) -0.0056(14) 0.004(3) 0.003(2)
C4 0.041(3) 0.0259(18) 0.097(5) 0.0065(18) 0.001(3) -0.007(3)
C5 0.046(3) 0.0246(18) 0.127(6) 0.0116(19) 0.011(4) 0.002(3)
O2 0.294(17) 0.065(6) 0.163(10) -0.016(10) -0.000000 0.000000

loop_
_atom_type_symbol
_atom_type_scat_dispersion_real
_atom_type_scat_dispersion_imag
_atom_type_scat_Cromer_Mann_a1
_atom_type_scat_Cromer_Mann_a2
_atom_type_scat_Cromer_Mann_a3
_atom_type_scat_Cromer_Mann_a4
_atom_type_scat_Cromer_Mann_b1
_atom_type_scat_Cromer_Mann_b2
_atom_type_scat_Cromer_Mann_b3
_atom_type_scat_Cromer_Mann_b4
_atom_type_scat_Cromer_Mann_c
_atom_type_scat_source
_atom_type_scat_dispersion_source
C 0.00347 0.00161 2.31000 1.02000 1.58860 0.86500 20.84390 10.20750 0.56870 51.65120 0.215599998832 'International Tables Volume C Table 6.1.1.4 (pp. 500-502)' 'Henke, Gullikson and Davis, At. Data and Nucl. Data Tables, 1993, 54, 2'
Cl 0.14873 0.16029 11.46040 7.19640 6.25560 1.64550 0.01040 1.16620 18.51940 47.77840 -9.55739974976 'International Tables Volume C Table 6.1.1.4 (pp. 500-502)' 'Henke, Gullikson and Davis, At. Data and Nucl. Data Tables, 1993, 54, 2'
H 0.00000 0.00000 0.49300 0.32291 0.14019 0.04081 10.51090 26.12570 3.14236 57.79970 0.0030380000826 'International Tables Volume C Table 6.1.1.4 (pp. 500-502)' 'Henke, Gullikson and Davis, At. Data and Nucl. Data Tables, 1993, 54, 2'
O 0.01158 0.00611 3.04850 2.28680 1.54630 0.86700 13.27710 5.70110 0.32390 32.90890 0.250800013542 'International Tables Volume C Table 6.1.1.4 (pp. 500-502)' 'Henke, Gullikson and Davis, At. Data and Nucl. Data Tables, 1993, 54, 2'
N 0.00653 0.00323 12.21260 3.13220 2.01250 1.16630 0.00570 9.89330 28.99750 0.58260 -11.5290002823 'International Tables Volume C Table 6.1.1.4 (pp. 500-502)' 'Henke, Gullikson and Davis, At. Data and Nucl. Data Tables, 1993, 54, 2'
In -0.70596 1.29261 19.16240 18.55960 4.29480 2.03960 0.54760 6.37760 25.84990 92.80290 4.93909978867 'International Tables Volume C Table 6.1.1.4 (pp. 500-502)' 'Henke, Gullikson and Davis, At. Data and Nucl. Data Tables, 1993, 54, 2'

loop_
_geom_angle_atom_site_label_1
_geom_angle_atom_site_label_2
_geom_angle_atom_site_label_3
_geom_angle
_geom_angle_site_symmetry_1
_geom_angle_site_symmetry_3
Cl1 In1 Cl1 81.55(6) 4_665 .
Cl2 In1 Cl1 177.64(4) . .
Cl2 In1 Cl1 100.39(4) . 4_665
Cl2 In1 Cl1 100.39(4) 4_665 .
Cl2 In1 Cl1 177.64(4) 4_665 4_665
Cl2 In1 Cl2 77.70(5) 4_665 .
Cl3 In1 Cl1 89.36(4) . .
Cl3 In1 Cl1 95.53(5) . 4_665
Cl3 In1 Cl2 89.12(4) . .
Cl3 In1 Cl2 85.86(4) . 4_665
Cl3 In1 Cl1 95.53(5) 4_665 .
Cl3 In1 Cl1 89.36(4) 4_665 4_665
Cl3 In1 Cl2 85.86(4) 4_665 .
Cl3 In1 Cl2 89.12(4) 4_665 4_665
Cl3 In1 Cl3 173.56(9) 4_665 .
C1 N7 C9 104.1(4) . .
C4 N7 C9 104.9(4) . .
C4 N7 C1 125.3(3) . .
C2 N8 H8 107.06(17) . .
C3 N8 H8 107.1(3) . .
C3 N8 C2 103.7(4) . .
C5 N8 H8 107.1(3) . .
C5 N8 C2 104.5(5) . .
C5 N8 C3 126.2(3) . .
H9a C9 N7 110.73(19) . .
H9b C9 N7 110.73(16) . .
H9b C9 H9a 108.8 . .
C3 C9 N7 105.1(4) . .
C3 C9 H9a 110.7(2) . .
C3 C9 H9b 110.7(3) . .
H1a C1 N7 106.1(3) . .
H1b C1 N7 106.1(3) . .
H1b C1 H1a 106.3 . .
C2 C1 N7 124.9(3) . .
C2 C1 H1a 106.1(3) . .
C2 C1 H1b 106.1(4) . .
C1 C2 N8 105.4(4) . .
H2a C2 N8 110.66(17) . .
H2a C2 C1 110.7(3) . .
H2b C2 N8 110.66(19) . .
H2b C2 C1 110.7(2) . .
H2b C2 H2a 108.8 . .
C9 C3 N8 125.1(3) . .
H3a C3 N8 106.1(3) . .
H3a C3 C9 106.1(3) . .
H3b C3 N8 106.1(3) . .
H3b C3 C9 106.1(3) . .
H3b C3 H3a 106.3 . .
H4a C4 N7 109.5 . .
H4b C4 N7 109.5 . .
H4b C4 H4a 109.5 . .
H4c C4 N7 109.5 . .
H4c C4 H4a 109.5 . .
H4c C4 H4b 109.5 . .
H5a C5 N8 109.5 . .
H5b C5 N8 109.5 . .
H5b C5 H5a 109.5 . .
H5c C5 N8 109.5 . .
H5c C5 H5a 109.5 . .
H5c C5 H5b 109.5 . .

loop_
_geom_bond_atom_site_label_1
_geom_bond_atom_site_label_2
_geom_bond_distance
_geom_bond_site_symmetry_2
In1 Cl3 2.000(3) .
In1 Cl3 2.000(3) 4_665
In1 Cl1 2.834(3) .
In1 Cl1 2.834(3) 4_665
In1 Cl2 2.928(3) .
In1 Cl2 2.928(3) 4_665
N7 C4 1.456(6) .
N7 C1 1.477(6) .
N7 C9 1.745(8) .
N8 H8 0.9100 .
N8 C5 1.446(6) .
N8 C3 1.487(6) .
N8 C2 1.741(8) .
C9 H9a 0.9700 .
C9 H9b 0.9700 .
C9 C3 1.449(7) .
C1 H1b 0.9700 .
C1 H1a 0.9700 .
C1 C2 1.468(6) .
C2 H2b 0.9700 .
C2 H2a 0.9700 .
C3 H3b 0.9700 .
C3 H3a 0.9700 .
C4 H4a 0.9600 .
C4 H4b 0.9600 .
C4 H4c 0.9600 .
C5 H5c 0.9600 .
C5 H5a 0.9600 .
C5 H5b 0.9600 .
